data_7231406
loop_
_publ_author_name
'Collings, Ines E.'
'Manna, Rudra Sekhar'
'Tsirlin, Alexander A.'
'Bykov, Maxim'
'Bykova, Elena'
'Hanfland, Michael'
'Gegenwart, Philipp'
'van Smaalen, Sander'
'Dubrovinsky, Leonid'
'Dubrovinskaia, Natalia'

_publ_section_title
;
 Pressure dependence of spin canting in ammonium metal formate
 antiferromagnets.
;
_journal_issue 37
_journal_name_full 'Physical chemistry chemical physics : PCCP'
_journal_page_first 24465
_journal_page_last 24476
_journal_paper_doi 10.1039/c8cp03761b
_journal_volume 20
_journal_year 2018
_chemical_formula_moiety 'C3 H3 Mn O6, N H4'
_chemical_formula_sum 'C3 H7 Mn N O6'
_chemical_formula_weight 208
_space_group_IT_number 4
_space_group_name_Hall 'P 2yb'
_space_group_name_H-M_alt 'P 1 21 1'
_symmetry_cell_setting monoclinic
_symmetry_Int_Tables_number 4
_symmetry_space_group_name_Hall 'P 2yb'
_symmetry_space_group_name_H-M 'P 1 21 1'
_audit_creation_method 'Jana2006 Version : 25/10/2015'
_audit_update_record
;
2018-08-09 deposited with the CCDC.
2018-08-22 downloaded from the CCDC.
;
_cell_angle_alpha 90
_cell_angle_beta 116.45(4)
_cell_angle_gamma 90
_cell_formula_units_Z 2
_cell_length_a 6.6400(19)
_cell_length_b 8.4889(18)
_cell_length_c 7.422(2)
_cell_measurement_reflns_used 168
_cell_measurement_temperature 293
_cell_measurement_theta_max 13.19
_cell_measurement_theta_min 1.77
_cell_volume 374.6(2)
_computing_cell_refinement 'CrysAlisPro 1.171.38.46 (Rigaku OD, 2015)'
_computing_data_collection 'CrysAlisPro 1.171.38.46 (Rigaku OD, 2015)'
_computing_data_reduction 'CrysAlisPro 1.171.38.46 (Rigaku OD, 2015)'
_diffrn_ambient_pressure '0.62 GPa'
_diffrn_ambient_temperature 293
_diffrn_detector 'CCD plate'
_diffrn_measured_fraction_theta_full 0.95
_diffrn_measured_fraction_theta_max 0.93
_diffrn_measurement_device 'ID15B beamline, ESRF'
_diffrn_measurement_device_type 'esperanto-CrysAlisPro-abstract goniometer imported esperanto images'
_diffrn_measurement_method '\w scans'
_diffrn_measurement_specimen_support 'diamond-anvil cell'
_diffrn_radiation_monochromator synchrotron
_diffrn_radiation_probe x-ray
_diffrn_radiation_source synchrotron
_diffrn_radiation_type synchrotron
_diffrn_radiation_wavelength 0.41111
_diffrn_reflns_av_R_equivalents 0.0324
_diffrn_reflns_av_unetI/netI 0.0588
_diffrn_reflns_limit_h_max 7
_diffrn_reflns_limit_h_min -7
_diffrn_reflns_limit_k_max 8
_diffrn_reflns_limit_k_min -8
_diffrn_reflns_limit_l_max 8
_diffrn_reflns_limit_l_min -8
_diffrn_reflns_number 3023
_diffrn_reflns_theta_full 7.23
_diffrn_reflns_theta_max 13.22
_diffrn_reflns_theta_min 1.77
_diffrn_source synchrotron
_exptl_absorpt_coefficient_mu 0.374
_exptl_absorpt_correction_T_max 1
_exptl_absorpt_correction_T_min 0.325
_exptl_absorpt_correction_type multi-scan
_exptl_absorpt_process_details
;
CrysAlisPro 1.171.38.46 (Rigaku Oxford Diffraction, 2015)
Empirical absorption correction using spherical harmonics,
implemented in SCALE3 ABSPACK scaling algorithm.
;
_exptl_crystal_colour colourless
_exptl_crystal_density_diffrn 1.8445
_exptl_crystal_description block
_exptl_crystal_F_000 202
_exptl_crystal_size_max 0.130
_exptl_crystal_size_mid 0.110
_exptl_crystal_size_min 0.050
_refine_ls_abs_structure_details '  802 of Friedel pairs used in the refinement'
_refine_ls_extinction_method none
_refine_ls_goodness_of_fit_gt 2.38
_refine_ls_goodness_of_fit_ref 2.14
_refine_ls_hydrogen_treatment constr
_refine_ls_number_constraints 13
_refine_ls_number_parameters 104
_refine_ls_number_reflns 3023
_refine_ls_number_restraints 0
_refine_ls_R_factor_all 0.0880
_refine_ls_R_factor_gt 0.0687
_refine_ls_shift/su_max 0.0292
_refine_ls_shift/su_mean 0.0063
_refine_ls_structure_factor_coef F
_refine_ls_weighting_details w=1/(\s^2^(F)+0.0001F^2^)
_refine_ls_weighting_scheme sigma
_refine_ls_wR_factor_gt 0.0798
_refine_ls_wR_factor_ref 0.0851
_reflns_number_gt 2179
_reflns_number_total 3023
_reflns_threshold_expression I>3\s(I)
_cod_data_source_file c8cp03761b2.cif
_cod_data_source_block AMnF_c1_p06
_cod_depositor_comments
;
The following automatic conversions were performed:

'_diffrn_radiation_probe' value 'X-ray' changed to 'x-ray' according
to
/home/data/users/saulius/crontab/automatic-downloads/rss-feeds/RSC/lib/dictionaries/cif_core.dic
dictionary named 'cif_core.dic' version 2.4.2 from 2011-04-26.

Automatic conversion script
Id: cif_fix_values 4973 2017-02-22 13:04:09Z antanas 

 Adding full bibliography for 7231402--7231432.cif.
;
_cod_original_formula_sum 'C3 H7 Mn1 N1 O6'
_cod_database_code 7231406

loop_
_space_group_symop_id
_space_group_symop_operation_xyz
1 x,y,z
2 -x,y+1/2,-z

loop_
_atom_site_label
_atom_site_type_symbol
_atom_site_fract_x
_atom_site_fract_y
_atom_site_fract_z
_atom_site_adp_type
_atom_site_U_iso_or_equiv
_atom_site_site_symmetry_multiplicity
_atom_site_occupancy
_atom_site_calc_flag
Mn1 Mn 0.6620(2) 0.25 0.32432(15) Uani 0.0456(5) 2 1 d
O1 O 0.8774(10) 0.1013(8) 0.5715(7) Uani 0.058(3) 2 1 d
O2 O 0.3677(11) 0.1133(8) 0.2903(9) Uani 0.060(3) 2 1 d
O3 O 0.7033(11) 0.0996(9) 0.1028(8) Uani 0.059(3) 2 1 d
O4 O 0.9234(10) 0.3828(8) 0.2939(8) Uani 0.056(3) 2 1 d
O5 O 0.6904(11) 0.3968(9) 0.5710(8) Uani 0.062(4) 2 1 d
O6 O 0.4017(10) 0.3976(8) 0.1036(8) Uani 0.055(3) 2 1 d
C1 C 0.9406(16) -0.0336(13) 0.5700(14) Uani 0.063(5) 2 1 d
C2 C 0.6241(16) 0.5336(14) 0.5640(14) Uani 0.066(6) 2 1 d
C3 C 0.4350(17) 0.4995(15) 0.0001(17) Uani 0.063(5) 2 1 d
N1 N -0.0220(10) 0.2514(14) -0.0482(8) Uani 0.054(3) 2 1 d
H1c1 H 0.872714 -0.083431 0.440345 Uiso 0.0752 2 1 d
H1c2 H 0.560153 0.583954 0.43467 Uiso 0.0795 2 1 d
H1c3 H 0.57958 0.500635 0.000039 Uiso 0.0761 2 1 d

loop_
_atom_site_aniso_label
_atom_site_aniso_type_symbol
_atom_site_aniso_U_11
_atom_site_aniso_U_22
_atom_site_aniso_U_33
_atom_site_aniso_U_12
_atom_site_aniso_U_13
_atom_site_aniso_U_23
Mn1 Mn 0.0691(8) 0.0164(6) 0.0450(6) 0.0008(7) 0.0197(6) 0.0013(7)
O1 O 0.078(5) 0.028(4) 0.055(4) 0.019(3) 0.018(3) -0.005(3)
O2 O 0.087(5) 0.035(4) 0.061(4) 0.003(3) 0.034(4) 0.023(3)
O3 O 0.097(5) 0.025(4) 0.052(4) -0.018(3) 0.031(3) -0.009(3)
O4 O 0.058(4) 0.040(4) 0.054(4) -0.016(3) 0.010(3) -0.027(3)
O5 O 0.083(5) 0.036(5) 0.062(4) 0.011(4) 0.029(4) 0.002(3)
O6 O 0.070(4) 0.035(4) 0.049(3) 0.002(3) 0.017(3) 0.018(3)
C1 C 0.068(7) 0.046(8) 0.066(7) 0.005(5) 0.023(6) -0.005(5)
C2 C 0.086(8) 0.046(8) 0.069(7) 0.004(5) 0.037(6) 0.014(5)
C3 C 0.055(8) 0.073(9) 0.055(5) 0.019(6) 0.019(6) 0.028(5)
N1 N 0.049(4) 0.048(5) 0.064(4) -0.017(5) 0.024(3) -0.004(7)

loop_
_atom_type_symbol
_atom_type_scat_dispersion_real
_atom_type_scat_dispersion_imag
_atom_type_scat_source
C -0.0001 0.0005 'International Tables Vol C tables 4.2.6.8 and 6.1.1.1'
H 0.0000 0.0000 'International Tables Vol C tables 4.2.6.8 and 6.1.1.1'
Mn 0.1790 0.2615 'International Tables Vol C tables 4.2.6.8 and 6.1.1.1'
N 0.0006 0.0010 'International Tables Vol C tables 4.2.6.8 and 6.1.1.1'
O 0.0018 0.0018 'International Tables Vol C tables 4.2.6.8 and 6.1.1.1'

loop_
_geom_angle_atom_site_label_1
_geom_angle_atom_site_label_2
_geom_angle_atom_site_label_3
_geom_angle_site_symmetry_1
_geom_angle_site_symmetry_3
_geom_angle
O1 Mn1 O2 . . 90.4(2)
O1 Mn1 O3 . . 92.3(2)
O1 Mn1 O4 . . 97.7(2)
O1 Mn1 O5 . . 80.9(2)
O1 Mn1 O6 . . 168.8(3)
O2 Mn1 O3 . . 90.5(3)
O2 Mn1 O4 . . 168.7(2)
O2 Mn1 O5 . . 98.1(3)
O2 Mn1 O6 . . 81.3(2)
O3 Mn1 O4 . . 81.5(3)
O3 Mn1 O5 . . 169.1(3)
O3 Mn1 O6 . . 95.4(2)
O4 Mn1 O5 . . 90.9(3)
O4 Mn1 O6 . . 91.5(2)
O5 Mn1 O6 . . 92.7(2)
Mn1 O1 C1 . . 129.8(6)
Mn1 O2 C2 . 2_646 119.5(5)
Mn1 O3 C3 . 2_645 123.9(8)
Mn1 O4 C1 . 2_756 122.8(7)
Mn1 O5 C2 . . 127.9(6)
Mn1 O6 C3 . . 124.6(6)
O1 C1 O4 . 2_746 131.3(9)
O1 C1 H1c1 . . 114.35
O4 C1 H1c1 2_746 . 114.35
O2 C2 O5 2_656 . 126.4(9)
O2 C2 H1c2 2_656 . 116.82
O5 C2 H1c2 . . 116.82
O3 C3 O6 2_655 . 125.1(11)
O3 C3 H1c3 2_655 . 117.47
O6 C3 H1c3 . . 117.47

loop_
_geom_bond_atom_site_label_1
_geom_bond_atom_site_label_2
_geom_bond_site_symmetry_2
_geom_bond_distance
Mn1 O1 . 2.160(6)
Mn1 O2 . 2.188(7)
Mn1 O3 . 2.193(7)
Mn1 O4 . 2.164(7)
Mn1 O5 . 2.152(7)
Mn1 O6 . 2.172(6)
O1 C1 . 1.222(13)
O2 C2 2_646 1.256(14)
O3 C3 2_645 1.234(13)
O4 C1 2_756 1.236(11)
O5 C2 . 1.235(14)
O6 C3 . 1.240(15)
C1 H1c1 . 0.96
C2 H1c2 . 0.96
C3 H1c3 . 0.96

loop_
_twin_individual_id
_twin_individual_mass_fraction_refined
_twin_individual_twin_matrix_11
_twin_individual_twin_matrix_12
_twin_individual_twin_matrix_13
_twin_individual_twin_matrix_21
_twin_individual_twin_matrix_22
_twin_individual_twin_matrix_23
_twin_individual_twin_matrix_31
_twin_individual_twin_matrix_32
_twin_individual_twin_matrix_33
1 0.161(3) 1 0 0 0 1 0 0 0 1
2 0.1583(15) 1 0 0 0 -1 0 0.797 0 -1
3 0.1404(14) -0.0692 0 -1.0812 0 1 0 0.8654 0 -0.9308
4 0.1243(14) -0.9308 0 1.0812 0 -1 0 0.1235 0 0.9309
5 0.2159(14) -0.9308 0 1.0812 0 1 0 -0.8654 0 -0.0692
6 0.2004(14) -0.0692 0 -1.0812 0 -1 0 -0.9205 0 0.0691
